data_7247418
loop_
_publ_author_name
'Mao, Pan-Dong'
'Sun, Hui-Ying'
'Yan, Fei-Fei'
'Zhang, Shi-Hui'
'Li, Xin-Feng'
'Zhou, Ren-He'
'Zhang, Yi-Quan'
'Meng, Yin-Shan'
'Liu, Tao'

_publ_section_title
;
 Dinuclear and trinuclear cyano-bridged {DyIIIMIV} (M = W, Mo) single-ion
 magnets supported by pentadentate Schiff-base ligands
;
_journal_issue 43
_journal_name_full CrystEngComm
_journal_page_first 6030
_journal_page_last 6038
_journal_paper_doi 10.1039/D3CE00720K
_journal_volume 25
_journal_year 2023
_chemical_formula_moiety 'C49.108 H48 Dy2 N21.108 O10 W, 0.892(C N), 8(H2 O)'
_chemical_formula_sum 'C50 H64 Dy2 N22 O18 W'
_chemical_formula_weight 1770.08
_space_group_crystal_system monoclinic
_space_group_IT_number 15
_space_group_name_Hall '-C 2yc'
_space_group_name_H-M_alt 'C 1 2/c 1'
_atom_sites_solution_hydrogens mixed
_audit_creation_date 2023-05-11
_audit_creation_method
;
Olex2 1.3
(compiled Nov 21 2019 18:26:39 for OlexSys, GUI svn.r6003)
;
_audit_update_record
;
2023-05-11 deposited with the CCDC.	2023-09-20 downloaded from the CCDC.
;
_cell_angle_alpha 90
_cell_angle_beta 93.820(4)
_cell_angle_gamma 90
_cell_formula_units_Z 4
_cell_length_a 27.0713(11)
_cell_length_b 9.5260(3)
_cell_length_c 24.0085(10)
_cell_measurement_reflns_used 8081
_cell_measurement_temperature 120(10)
_cell_measurement_theta_max 29.9120
_cell_measurement_theta_min 2.3080
_cell_volume 6177.6(4)
_computing_cell_refinement 'CrysAlisPro 1.171.39.33c (Rigaku OD, 2017)'
_computing_data_collection 'CrysAlisPro 1.171.39.33c (Rigaku OD, 2017)'
_computing_data_reduction 'CrysAlisPro 1.171.39.33c (Rigaku OD, 2017)'
_computing_molecular_graphics 'Olex2 1.3 (Dolomanov et al., 2009)'
_computing_publication_material 'Olex2 1.3 (Dolomanov et al., 2009)'
_computing_structure_refinement 'SHELXL 2018/3 (Sheldrick, 2015)'
_computing_structure_solution 'olex2.solve 1.3 (Bourhis et al., 2015)'
_diffrn_ambient_temperature 120.15
_diffrn_measured_fraction_theta_full 0.998
_diffrn_measured_fraction_theta_max 0.887
_diffrn_measurement_details
;
List of Runs (angles in degrees, time in seconds):

  # Type    Start    End  Width  t~exp~   \w     \q     \k     \f   Frames
#--------------------------------------------------------------------------
  1  \w    -78.00  47.00   0.50   12.50    --    8.80 -77.00 150.00  250
  2  \w     22.00  53.00   0.50   12.50    --   -8.90  57.00 -60.00   62
  3  \w    -17.00  10.00   0.50   12.50    --   -8.90 -77.00-180.00   54
  4  \w    -38.00 -13.00   0.50   12.50    --   -8.90  57.00 -60.00   50
  5  \w     -3.00  64.00   0.50   12.50    --   -8.90  82.00-180.00  134
  6  \w    -45.00 -16.00   0.50   12.50    --   -8.90  82.00-180.00   58
;
_diffrn_measurement_device 'four-circle diffractometer'
_diffrn_measurement_device_type 'XtaLAB AFC12 (RINC): Kappa single'
_diffrn_measurement_method '\w scans'
_diffrn_radiation_type MoK\a
_diffrn_radiation_wavelength 0.71073
_diffrn_reflns_av_R_equivalents 0.0557
_diffrn_reflns_av_unetI/netI 0.0883
_diffrn_reflns_Laue_measured_fraction_full 0.998
_diffrn_reflns_Laue_measured_fraction_max 0.887
_diffrn_reflns_limit_h_max 37
_diffrn_reflns_limit_h_min -37
_diffrn_reflns_limit_k_max 13
_diffrn_reflns_limit_k_min -13
_diffrn_reflns_limit_l_max 32
_diffrn_reflns_limit_l_min -33
_diffrn_reflns_number 25571
_diffrn_reflns_point_group_measured_fraction_full 0.998
_diffrn_reflns_point_group_measured_fraction_max 0.887
_diffrn_reflns_theta_full 25.242
_diffrn_reflns_theta_max 29.979
_diffrn_reflns_theta_min 2.404
_exptl_absorpt_coefficient_mu 4.340
_exptl_absorpt_correction_T_max 1.00000
_exptl_absorpt_correction_T_min 0.82711
_exptl_absorpt_correction_type multi-scan
_exptl_absorpt_process_details
;
CrysAlisPro 1.171.39.33c (Rigaku Oxford Diffraction, 2017)
Empirical absorption correction using spherical harmonics,
 implemented in SCALE3 ABSPACK scaling algorithm.
;
_exptl_crystal_colour 'metallic orangish yellow'
_exptl_crystal_colour_lustre metallic
_exptl_crystal_colour_modifier orangish
_exptl_crystal_colour_primary yellow
_exptl_crystal_density_diffrn 1.903
_exptl_crystal_description plate
_exptl_crystal_F_000 3472
_exptl_crystal_size_max 0.11
_exptl_crystal_size_mid 0.1
_exptl_crystal_size_min 0.1
_refine_diff_density_max 1.990
_refine_diff_density_min -1.123
_refine_diff_density_rms 0.184
_refine_ls_extinction_method none
_refine_ls_goodness_of_fit_ref 1.059
_refine_ls_hydrogen_treatment mixed
_refine_ls_matrix_type full
_refine_ls_number_parameters 489
_refine_ls_number_reflns 7986
_refine_ls_number_restraints 116
_refine_ls_restrained_S_all 1.068
_refine_ls_R_factor_all 0.0694
_refine_ls_R_factor_gt 0.0406
_refine_ls_shift/su_max 0.001
_refine_ls_shift/su_mean 0.000
_refine_ls_structure_factor_coef Fsqd
_refine_ls_weighting_details 'w=1/[\s^2^(Fo^2^)+(0.0269P)^2^+30.3141P] where P=(Fo^2^+2Fc^2^)/3'
_refine_ls_weighting_scheme calc
_refine_ls_wR_factor_gt 0.0780
_refine_ls_wR_factor_ref 0.0819
_reflns_Friedel_coverage 0.000
_reflns_number_gt 6002
_reflns_number_total 7986
_reflns_threshold_expression 'I > 2\s(I)'
_cod_data_source_file d3ce00720k2.cif
_cod_data_source_block 1
_cod_depositor_comments 'Adding full bibliography for 7247418--7247421.cif.'
_cod_database_code 7247418
_shelx_shelxl_version_number 2018/3
_shelx_space_group_comment
;
The symmetry employed for this shelxl refinement is uniquely defined
by the following loop, which should always be used as a source of
symmetry information in preference to the above space-group names.
They are only intended as comments.
;
_shelx_estimated_absorpt_t_max 0.671
_shelx_estimated_absorpt_t_min 0.647
_olex2_refinement_description
;
1. Fixed Uiso
 At 1.2 times of:
  All C(H) groups, All N(H) groups
 At 1.5 times of:
  All C(H,H,H) groups, All O(H,H) groups
2. Restrained distances
 H19B_$1-H7A
 2.1 with sigma of 0.02
 H7A-H8B
 2.2 with sigma of 0.02
 H4A-H6C
 2.2 with sigma of 0.02
 H8B-H9A
 2.2 with sigma of 0.02
 H7A-H19B_$1
 2.3 with sigma of 0.02
 C3-W1
 2.2 with sigma of 0.02
 H7A-H24_$2
 2.2 with sigma of 0.02
 H7B-O7
 0.9 with sigma of 0.01
 H7A-O7
 0.9 with sigma of 0.01
 Dy1-H5A \\sim Dy1-H5B
 with sigma of 0.02
3. Uiso/Uaniso restraints and constraints
Uanis(C2) \\sim Ueq, Uanis(N2) \\sim Ueq, Uanis(N2A) \\sim Ueq, Uanis(C2A)
\\sim Ueq: with sigma of 0.01 and sigma for terminal atoms of 0.02
Uanis(C1A) \\sim Ueq, Uanis(C1) \\sim Ueq, Uanis(N1) \\sim Ueq, Uanis(N1A)
\\sim Ueq: with sigma of 0.01 and sigma for terminal atoms of 0.02
Uanis(C3A) \\sim Ueq, Uanis(N3A) \\sim Ueq, Uanis(C3) \\sim Ueq, Uanis(N3)
\\sim Ueq: with sigma of 0.01 and sigma for terminal atoms of 0.02
4. Rigid body (RIGU) restrains
 C2, N2
 with sigma for 1-2 distances of 0.001 and sigma for 1-3 distances of 0.001
 C2, C2A, N2, N2A, W1
 with sigma for 1-2 distances of 0.004 and sigma for 1-3 distances of 0.004
 C1, C1A, N1, N1A, W1
 with sigma for 1-2 distances of 0.004 and sigma for 1-3 distances of 0.004
 C3A, N3A, C3, N3
 with sigma for 1-2 distances of 0.004 and sigma for 1-3 distances of 0.004
5. Others
 Sof(C2)=Sof(N2)=Sof(C3)=Sof(N3)=1-FVAR(1)
 Sof(C2A)=Sof(C3A)=Sof(N2A)=Sof(N3A)=FVAR(1)
 Sof(C1A)=Sof(N1A)=1-FVAR(2)
 Sof(C1)=Sof(N1)=FVAR(2)
6.a Riding coordinates:
 O8(H8A,H8B), O6(H6B,H6C), O9(H9A,H9B)
6.b Free rotating group:
 O5(H5A,H5B)
6.c Rotating group:
 O2(H2A,H2B), O4(H4A,H4B)
6.d Aromatic/amide H refined with riding coordinates:
 C5(H5), C6(H6), C7(H7), C8(H8), C14(H14), C15(H15), C16(H16), C22(H22),
 C23(H23), C24(H24), C25(H25), N6(H6A)
6.e Idealised Me refined as rotating group:
 C12(H12A,H12B,H12C), C19(H19A,H19B,H19C)
;
_olex2_submission_special_instructions 'No special instructions were received'
_oxdiff_exptl_absorpt_empirical_details
;
Empirical correction (ABSPACK) includes:
- Absorption correction using spherical harmonics
- Frame scaling
;

loop_
_space_group_symop_operation_xyz
'x, y, z'
'-x, y, -z+1/2'
'x+1/2, y+1/2, z'
'-x+1/2, y+1/2, -z+1/2'
'-x, -y, -z'
'x, -y, z-1/2'
'-x+1/2, -y+1/2, -z'
'x+1/2, -y+1/2, z-1/2'

loop_
_atom_site_label
_atom_site_type_symbol
_atom_site_fract_x
_atom_site_fract_y
_atom_site_fract_z
_atom_site_U_iso_or_equiv
_atom_site_adp_type
_atom_site_occupancy
_atom_site_site_symmetry_order
_atom_site_calc_flag
_atom_site_refinement_flags_posn
_atom_site_refinement_flags_adp
_atom_site_refinement_flags_occupancy
_atom_site_disorder_assembly
_atom_site_disorder_group
C1 C 0.4755(6) 0.2494(11) 0.1960(4) 0.025(3) Uani 0.66(3) 1 d . U P A 2
C1A C 0.5003(13) 0.260(2) 0.1931(9) 0.032(6) Uani 0.34(3) 1 d . U P A 3
C2 C 0.5302(6) 0.6183(17) 0.2210(7) 0.017(3) Uani 0.446(15) 1 d . U P A 2
C2A C 0.5416(6) 0.5803(15) 0.2106(6) 0.026(3) Uani 0.554(15) 1 d . U P A 1
C3A C 0.4375(5) 0.3158(15) 0.2786(5) 0.027(3) Uani 0.554(15) 1 d . U P A 1
C4 C 0.5494(2) 0.4947(6) 0.3182(2) 0.0219(12) Uani 1 1 d . . . . .
C5 C 0.6747(2) 0.0376(5) 0.3064(2) 0.0189(11) Uani 1 1 d . . . . .
H5 H 0.659690 0.008399 0.339170 0.023 Uiso 1 1 calc R U . . .
C6 C 0.7082(2) -0.0151(5) 0.2245(2) 0.0190(11) Uani 1 1 d . . . . .
H6 H 0.716220 -0.083271 0.197681 0.023 Uiso 1 1 calc R U . . .
C7 C 0.71948(19) 0.1238(5) 0.2142(2) 0.0182(11) Uani 1 1 d . . . . .
H7 H 0.736235 0.149408 0.182217 0.022 Uiso 1 1 calc R U . . .
C8 C 0.70575(19) 0.2238(5) 0.2516(2) 0.0178(11) Uani 1 1 d . . . . .
H8 H 0.711825 0.320445 0.245040 0.021 Uiso 1 1 calc R U . . .
C9 C 0.68303(19) 0.1818(5) 0.29864(19) 0.0144(10) Uani 1 1 d . . . . .
C10 C 0.66969(18) 0.2894(5) 0.34023(18) 0.0134(10) Uani 1 1 d . . . . .
C11 C 0.6025(2) 0.3121(5) 0.4586(2) 0.0192(11) Uani 1 1 d . . . . .
C12 C 0.5834(2) 0.1674(6) 0.4683(3) 0.0337(15) Uani 1 1 d . . . . .
H12A H 0.549146 0.160046 0.452602 0.051 Uiso 1 1 calc R U . . .
H12B H 0.584572 0.148498 0.508494 0.051 Uiso 1 1 calc R U . . .
H12C H 0.603994 0.098715 0.450157 0.051 Uiso 1 1 calc R U . . .
C13 C 0.5923(2) 0.4266(5) 0.4976(2) 0.0199(11) Uani 1 1 d . . . . .
C14 C 0.5585(2) 0.4125(6) 0.5382(2) 0.0261(12) Uani 1 1 d . . . . .
H14 H 0.539148 0.329766 0.540312 0.031 Uiso 1 1 calc R U . . .
C15 C 0.5536(2) 0.5219(6) 0.5758(2) 0.0283(13) Uani 1 1 d . . . . .
H15 H 0.529560 0.517291 0.602769 0.034 Uiso 1 1 calc R U . . .
C16 C 0.5840(2) 0.6363(6) 0.5732(2) 0.0237(12) Uani 1 1 d . . . . .
H16 H 0.582925 0.708870 0.600220 0.028 Uiso 1 1 calc R U . . .
C17 C 0.61672(19) 0.6458(5) 0.53043(19) 0.0179(11) Uani 1 1 d . . . . .
C18 C 0.65129(19) 0.7647(5) 0.52568(19) 0.0161(10) Uani 1 1 d . . . . .
C19 C 0.6546(2) 0.8786(6) 0.5686(2) 0.0288(13) Uani 1 1 d . . . . .
H19A H 0.683809 0.863073 0.594227 0.043 Uiso 1 1 calc R U . . .
H19B H 0.624787 0.877695 0.589516 0.043 Uiso 1 1 calc R U . . .
H19C H 0.657512 0.969650 0.550066 0.043 Uiso 1 1 calc R U . . .
C20 C 0.72696(18) 0.8705(5) 0.4254(2) 0.0150(10) Uani 1 1 d . . . . .
C21 C 0.75849(19) 0.9918(5) 0.41238(19) 0.0146(10) Uani 1 1 d . . . . .
C22 C 0.7963(2) 0.9793(5) 0.3764(2) 0.0178(11) Uani 1 1 d . . . . .
H22 H 0.802814 0.891683 0.359400 0.021 Uiso 1 1 calc R U . . .
C23 C 0.8246(2) 1.0967(5) 0.3655(2) 0.0231(12) Uani 1 1 d . . . . .
H23 H 0.851539 1.090576 0.342128 0.028 Uiso 1 1 calc R U . . .
C24 C 0.8124(2) 1.2232(5) 0.3898(2) 0.0214(12) Uani 1 1 d . . . . .
H24 H 0.831712 1.303370 0.382210 0.026 Uiso 1 1 calc R U . . .
C25 C 0.74953(19) 1.1245(5) 0.43435(19) 0.0168(11) Uani 1 1 d . . . . .
H25 H 0.723521 1.133404 0.458794 0.020 Uiso 1 1 calc R U . . .
Dy1 Dy 0.65867(2) 0.60100(2) 0.39962(2) 0.01134(6) Uani 1 1 d D . . . .
N1 N 0.4617(6) 0.1577(9) 0.1650(4) 0.040(4) Uani 0.66(3) 1 d . U P A 2
N1A N 0.4950(14) 0.167(2) 0.1609(7) 0.046(7) Uani 0.34(3) 1 d . U P A 3
N2 N 0.5452(6) 0.7252(16) 0.2056(7) 0.038(4) Uani 0.446(15) 1 d . U P A 2
N2A N 0.5657(6) 0.6674(15) 0.1944(5) 0.048(4) Uani 0.554(15) 1 d . U P A 1
N3A N 0.4051(4) 0.2520(15) 0.2951(4) 0.057(5) Uani 0.554(15) 1 d . U P A 1
N4 N 0.57809(18) 0.5319(5) 0.3521(2) 0.0279(11) Uani 1 1 d . . . . .
N5 N 0.68673(17) -0.0592(4) 0.27015(17) 0.0198(10) Uani 1 1 d . . . . .
N6 N 0.63948(16) 0.2476(4) 0.37948(16) 0.0172(9) Uani 1 1 d . . . . .
H6A H 0.626815 0.162547 0.379833 0.021 Uiso 1 1 calc R U . . .
N7 N 0.62975(16) 0.3468(4) 0.41899(15) 0.0135(9) Uani 1 1 d . . . . .
N8 N 0.61924(16) 0.5444(4) 0.49170(16) 0.0157(9) Uani 1 1 d . . . . .
N9 N 0.67666(15) 0.7621(4) 0.48222(16) 0.0146(9) Uani 1 1 d . . . . .
N10 N 0.70819(16) 0.8754(4) 0.47536(16) 0.0162(9) Uani 1 1 d . . . . .
N11 N 0.77521(17) 1.2393(4) 0.42313(17) 0.0194(10) Uani 1 1 d . . . . .
O1 O 0.68729(13) 0.4093(3) 0.34010(13) 0.0144(7) Uani 1 1 d . . . . .
O2 O 0.65667(14) 0.6778(3) 0.30410(13) 0.0192(8) Uani 1 1 d . . . . .
H2A H 0.661835 0.772000 0.301278 0.029 Uiso 1 1 d R U . . .
H2B H 0.626005 0.668310 0.286078 0.029 Uiso 1 1 d R U . . .
O3 O 0.71943(13) 0.7730(3) 0.38957(13) 0.0160(7) Uani 1 1 d . . . . .
O4 O 0.60668(14) 0.8059(3) 0.39762(14) 0.0204(8) Uani 1 1 d . . . . .
H4A H 0.589078 0.810408 0.366282 0.031 Uiso 1 1 d DR U . . .
H4B H 0.584888 0.798838 0.422452 0.031 Uiso 1 1 d R U . . .
O5 O 0.72899(13) 0.4970(3) 0.44405(14) 0.0168(8) Uani 1 1 d G . . . .
H5A H 0.748751 0.533193 0.469058 0.025 Uiso 1 1 d DG U . . .
H5B H 0.741692 0.417498 0.437510 0.025 Uiso 1 1 d DG U . . .
W1 W 0.500000 0.42281(3) 0.250000 0.01524(8) Uani 1 2 d DS T P . .
C3 C 0.4238(5) 0.3904(19) 0.2740(6) 0.030(4) Uani 0.446(15) 1 d D U P A 2
N3 N 0.3832(5) 0.383(2) 0.2872(6) 0.061(6) Uani 0.446(15) 1 d . U P A 2
O8 O 0.52906(19) 1.0297(5) 0.08315(19) 0.0519(13) Uani 1 1 d . . . . .
H8A H 0.507939 1.074721 0.100757 0.078 Uiso 1 1 d R U . . .
H8B H 0.544019 0.971081 0.105147 0.078 Uiso 1 1 d DR U . . .
O7 O 0.59621(19) 0.9397(6) 0.1616(2) 0.0527(13) Uani 1 1 d D . . . .
H7A H 0.6242(4) 0.963(2) 0.1510(9) 0.079 Uiso 1 1 d D U . . .
H7B H 0.590(3) 1.000(7) 0.190(2) 0.079 Uiso 1 1 d D U . . .
O6 O 0.5598(2) 0.8911(6) 0.3006(2) 0.0746(18) Uani 1 1 d . . . . .
H6B H 0.528916 0.874322 0.301043 0.112 Uiso 1 1 d R U . . .
H6C H 0.562526 0.977532 0.309093 0.112 Uiso 1 1 d DR U . . .
O9 O 0.46469(15) 0.8454(4) 0.02683(16) 0.0308(9) Uani 1 1 d . . . . .
H9A H 0.479117 0.906522 0.047993 0.046 Uiso 1 1 d DR U . . .
H9B H 0.457307 0.881462 -0.005077 0.046 Uiso 1 1 d R U . . .

loop_
_atom_site_aniso_label
_atom_site_aniso_U_11
_atom_site_aniso_U_22
_atom_site_aniso_U_33
_atom_site_aniso_U_23
_atom_site_aniso_U_13
_atom_site_aniso_U_12
C1 0.033(7) 0.023(4) 0.018(4) 0.003(3) -0.001(4) -0.003(4)
C1A 0.044(10) 0.026(7) 0.026(7) 0.008(5) 0.003(7) 0.005(8)
C2 0.007(6) 0.023(5) 0.022(7) 0.004(5) -0.003(5) 0.003(4)
C2A 0.027(7) 0.029(6) 0.020(6) -0.002(5) 0.003(5) -0.004(5)
C3A 0.029(5) 0.029(6) 0.022(5) 0.008(4) -0.013(4) -0.014(4)
C4 0.017(3) 0.022(3) 0.027(3) 0.011(2) 0.002(2) -0.002(2)
C5 0.025(3) 0.014(2) 0.017(2) 0.003(2) -0.003(2) -0.005(2)
C6 0.023(3) 0.016(2) 0.018(3) -0.005(2) -0.002(2) 0.003(2)
C7 0.021(3) 0.019(3) 0.014(2) 0.000(2) 0.001(2) -0.003(2)
C8 0.017(3) 0.013(2) 0.022(3) 0.002(2) -0.005(2) -0.004(2)
C9 0.017(3) 0.010(2) 0.015(2) -0.0007(19) -0.006(2) 0.000(2)
C10 0.015(3) 0.015(2) 0.010(2) 0.0029(19) -0.0056(19) -0.001(2)
C11 0.017(3) 0.017(3) 0.023(3) 0.005(2) 0.002(2) 0.002(2)
C12 0.040(4) 0.023(3) 0.040(3) 0.006(3) 0.014(3) -0.009(3)
C13 0.018(3) 0.021(3) 0.020(3) 0.004(2) 0.001(2) 0.002(2)
C14 0.021(3) 0.027(3) 0.031(3) 0.003(2) 0.012(2) -0.002(2)
C15 0.024(3) 0.034(3) 0.029(3) 0.000(3) 0.016(2) 0.006(3)
C16 0.031(3) 0.025(3) 0.016(2) 0.002(2) 0.007(2) 0.008(3)
C17 0.019(3) 0.021(3) 0.014(2) 0.003(2) 0.001(2) 0.008(2)
C18 0.017(3) 0.015(2) 0.016(2) -0.003(2) 0.000(2) 0.003(2)
C19 0.033(3) 0.030(3) 0.024(3) -0.013(2) 0.006(2) -0.001(3)
C20 0.013(3) 0.013(2) 0.019(2) -0.001(2) -0.003(2) 0.004(2)
C21 0.019(3) 0.009(2) 0.015(2) -0.0008(19) -0.008(2) 0.002(2)
C22 0.025(3) 0.013(2) 0.015(2) -0.002(2) -0.002(2) -0.001(2)
C23 0.029(3) 0.020(3) 0.021(3) 0.003(2) 0.006(2) -0.002(2)
C24 0.025(3) 0.014(2) 0.024(3) 0.008(2) -0.007(2) -0.006(2)
C25 0.020(3) 0.015(2) 0.014(2) 0.000(2) -0.006(2) 0.002(2)
Dy1 0.01287(12) 0.00958(11) 0.01146(11) 0.00025(9) -0.00008(8) -0.00008(9)
N1 0.061(9) 0.026(4) 0.031(5) -0.005(3) -0.011(5) 0.004(5)
N1A 0.069(17) 0.037(8) 0.032(8) -0.001(6) 0.008(9) 0.000(9)
N2 0.030(7) 0.032(5) 0.053(9) 0.016(5) -0.002(6) -0.006(5)
N2A 0.063(9) 0.049(7) 0.033(6) -0.001(5) 0.013(6) -0.027(6)
N3A 0.043(6) 0.087(10) 0.038(6) 0.030(6) -0.018(5) -0.043(6)
N4 0.020(3) 0.026(3) 0.037(3) 0.013(2) -0.008(2) -0.004(2)
N5 0.026(3) 0.013(2) 0.020(2) -0.0023(18) -0.0038(19) -0.0027(19)
N6 0.024(2) 0.0072(19) 0.020(2) 0.0009(17) 0.0023(18) -0.0028(18)
N7 0.019(2) 0.0117(19) 0.0093(19) -0.0005(16) -0.0005(17) 0.0006(18)
N8 0.017(2) 0.015(2) 0.015(2) 0.0035(17) 0.0017(17) 0.0041(18)
N9 0.016(2) 0.014(2) 0.014(2) 0.0008(16) -0.0021(17) 0.0045(18)
N10 0.018(2) 0.015(2) 0.015(2) -0.0006(17) 0.0018(17) -0.0004(18)
N11 0.027(3) 0.011(2) 0.020(2) 0.0001(17) -0.0050(19) -0.0021(19)
O1 0.0210(19) 0.0096(16) 0.0127(16) 0.0012(13) 0.0002(14) -0.0030(14)
O2 0.024(2) 0.0129(17) 0.0203(18) -0.0013(14) 0.0010(15) -0.0048(15)
O3 0.020(2) 0.0134(16) 0.0145(16) -0.0013(14) -0.0006(14) -0.0051(15)
O4 0.020(2) 0.0223(19) 0.0195(18) 0.0024(15) 0.0029(15) 0.0088(16)
O5 0.021(2) 0.0121(17) 0.0165(17) -0.0052(14) -0.0066(15) 0.0018(15)
W1 0.01896(16) 0.01231(14) 0.01478(14) 0.000 0.00361(11) 0.000
C3 0.036(6) 0.034(7) 0.021(6) -0.014(6) 0.008(5) -0.013(6)
N3 0.037(6) 0.098(13) 0.051(8) -0.051(8) 0.024(6) -0.039(7)
O8 0.051(3) 0.056(3) 0.048(3) 0.012(2) -0.005(2) -0.013(3)
O7 0.032(3) 0.075(4) 0.052(3) 0.009(3) 0.008(2) -0.007(3)
O6 0.072(4) 0.086(4) 0.063(4) 0.010(3) -0.018(3) 0.027(4)
O9 0.031(2) 0.027(2) 0.035(2) -0.0047(18) 0.0064(18) -0.0048(19)

loop_
_atom_type_symbol
_atom_type_description
_atom_type_scat_dispersion_real
_atom_type_scat_dispersion_imag
_atom_type_scat_source
C C 0.0033 0.0016 'International Tables Vol C Tables 4.2.6.8 and 6.1.1.4'
H H 0.0000 0.0000 'International Tables Vol C Tables 4.2.6.8 and 6.1.1.4'
Dy Dy -0.1892 4.4098 'International Tables Vol C Tables 4.2.6.8 and 6.1.1.4'
N N 0.0061 0.0033 'International Tables Vol C Tables 4.2.6.8 and 6.1.1.4'
O O 0.0106 0.0060 'International Tables Vol C Tables 4.2.6.8 and 6.1.1.4'
W W -0.8490 6.8722 'International Tables Vol C Tables 4.2.6.8 and 6.1.1.4'

loop_
_geom_angle_atom_site_label_1
_geom_angle_atom_site_label_2
_geom_angle_atom_site_label_3
_geom_angle
_geom_angle_site_symmetry_1
_geom_angle_site_symmetry_3
_geom_angle_publ_flag
N1 C1 W1 177.8(9) . . ?
N1A C1A W1 173(2) . . ?
N2 C2 W1 178.0(14) . . ?
N2A C2A W1 173.7(13) . . ?
N3A C3A W1 176.5(12) . . ?
N4 C4 W1 175.3(5) . . ?
C9 C5 H5 118.5 . . ?
N5 C5 H5 118.5 . . ?
N5 C5 C9 122.9(5) . . ?
C7 C6 H6 118.0 . . ?
N5 C6 H6 118.0 . . ?
N5 C6 C7 123.9(5) . . ?
C6 C7 H7 120.9 . . ?
C8 C7 C6 118.3(5) . . ?
C8 C7 H7 120.9 . . ?
C7 C8 H8 120.4 . . ?
C7 C8 C9 119.1(5) . . ?
C9 C8 H8 120.4 . . ?
C5 C9 C10 122.2(4) . . ?
C8 C9 C5 118.4(4) . . ?
C8 C9 C10 119.3(4) . . ?
N6 C10 C9 116.8(4) . . ?
O1 C10 C9 121.5(4) . . ?
O1 C10 N6 121.7(4) . . ?
C13 C11 C12 120.1(5) . . ?
N7 C11 C12 125.0(5) . . ?
N7 C11 C13 114.9(4) . . ?
C11 C12 H12A 109.5 . . ?
C11 C12 H12B 109.5 . . ?
C11 C12 H12C 109.5 . . ?
H12A C12 H12B 109.5 . . ?
H12A C12 H12C 109.5 . . ?
H12B C12 H12C 109.5 . . ?
C14 C13 C11 122.4(5) . . ?
N8 C13 C11 115.0(5) . . ?
N8 C13 C14 122.7(5) . . ?
C13 C14 H14 120.7 . . ?
C13 C14 C15 118.7(5) . . ?
C15 C14 H14 120.7 . . ?
C14 C15 H15 120.5 . . ?
C16 C15 C14 118.9(5) . . ?
C16 C15 H15 120.5 . . ?
C15 C16 H16 120.2 . . ?
C15 C16 C17 119.6(5) . . ?
C17 C16 H16 120.2 . . ?
C16 C17 C18 122.6(5) . . ?
N8 C17 C16 121.6(5) . . ?
N8 C17 C18 115.8(4) . . ?
C17 C18 C19 120.8(5) . . ?
N9 C18 C17 115.0(4) . . ?
N9 C18 C19 124.2(5) . . ?
C18 C19 H19A 109.5 . . ?
C18 C19 H19B 109.5 . . ?
C18 C19 H19C 109.5 . . ?
H19A C19 H19B 109.5 . . ?
H19A C19 H19C 109.5 . . ?
H19B C19 H19C 109.5 . . ?
N10 C20 C21 115.0(4) . . ?
O3 C20 C21 119.7(4) . . ?
O3 C20 N10 125.4(5) . . ?
C22 C21 C20 121.6(4) . . ?
C22 C21 C25 117.8(5) . . ?
C25 C21 C20 120.6(5) . . ?
C21 C22 H22 120.4 . . ?
C21 C22 C23 119.1(5) . . ?
C23 C22 H22 120.4 . . ?
C22 C23 H23 121.0 . . ?
C24 C23 C22 118.0(5) . . ?
C24 C23 H23 121.0 . . ?
C23 C24 H24 117.9 . . ?
N11 C24 C23 124.2(5) . . ?
N11 C24 H24 117.9 . . ?
C21 C25 H25 118.0 . . ?
N11 C25 C21 124.1(5) . . ?
N11 C25 H25 118.0 . . ?
N4 Dy1 N7 64.46(14) . . ?
N4 Dy1 N8 86.41(15) . . ?
N4 Dy1 N9 129.71(15) . . ?
N8 Dy1 N7 60.26(12) . . ?
N9 Dy1 N7 118.05(12) . . ?
N9 Dy1 N8 61.51(13) . . ?
O1 Dy1 N4 80.69(14) . . ?
O1 Dy1 N7 61.64(11) . . ?
O1 Dy1 N8 120.33(11) . . ?
O1 Dy1 N9 148.12(12) . . ?
O2 Dy1 N4 71.26(14) . . ?
O2 Dy1 N7 117.81(11) . . ?
O2 Dy1 N8 153.92(13) . . ?
O2 Dy1 N9 123.66(12) . . ?
O2 Dy1 O1 70.22(11) . . ?
O2 Dy1 O4 76.00(12) . . ?
O3 Dy1 N4 137.62(13) . . ?
O3 Dy1 N7 153.09(13) . . ?
O3 Dy1 N8 124.62(12) . . ?
O3 Dy1 N9 63.71(12) . . ?
O3 Dy1 O1 101.96(11) . . ?
O3 Dy1 O2 70.17(11) . . ?
O3 Dy1 O4 81.05(12) . . ?
O4 Dy1 N4 73.20(14) . . ?
O4 Dy1 N7 125.28(13) . . ?
O4 Dy1 N8 84.92(12) . . ?
O4 Dy1 N9 66.73(12) . . ?
O4 Dy1 O1 142.43(11) . . ?
O5 Dy1 N4 139.53(14) . . ?
O5 Dy1 N7 76.66(12) . . ?
O5 Dy1 N8 83.76(13) . . ?
O5 Dy1 N9 77.95(12) . . ?
O5 Dy1 O1 70.99(11) . . ?
O5 Dy1 O2 121.98(13) . . ?
O5 Dy1 O3 77.74(12) . . ?
O5 Dy1 O4 144.11(11) . . ?
C4 N4 Dy1 160.8(5) . . ?
C5 N5 C6 117.3(4) . . ?
C10 N6 H6A 122.2 . . ?
C10 N6 N7 115.6(4) . . ?
N7 N6 H6A 122.2 . . ?
C11 N7 Dy1 124.6(3) . . ?
C11 N7 N6 118.6(4) . . ?
N6 N7 Dy1 116.3(3) . . ?
C13 N8 Dy1 121.4(3) . . ?
C17 N8 C13 118.1(4) . . ?
C17 N8 Dy1 119.1(3) . . ?
C18 N9 Dy1 124.2(3) . . ?
C18 N9 N10 116.4(4) . . ?
N10 N9 Dy1 117.7(3) . . ?
C20 N10 N9 110.7(4) . . ?
C25 N11 C24 116.7(4) . . ?
C10 O1 Dy1 123.0(3) . . ?
Dy1 O2 H2A 112.1 . . ?
Dy1 O2 H2B 112.5 . . ?
H2A O2 H2B 101.6 . . ?
C20 O3 Dy1 121.5(3) . . ?
Dy1 O4 H4A 110.2 . . ?
Dy1 O4 H4B 110.3 . . ?
H4A O4 H4B 103.9 . . ?
Dy1 O5 H5A 127.2 . . ?
Dy1 O5 H5B 128.3 . . ?
H5A O5 H5B 104.4 . . ?
C1 W1 C1 81.3(5) 2_655 . ?
C1A W1 C4 135.3(8) . . ?
C1A W1 C4 76.5(7) 2_655 . ?
C2 W1 C1 124.5(6) . . ?
C2 W1 C1 137.4(6) 2_655 . ?
C2A W1 C1 114.7(5) 2_655 2_655 ?
C2A W1 C1 130.4(6) . 2_655 ?
C2A W1 C2 14.6(4) 2_655 2_655 ?
C2A W1 C2 76.1(7) . 2_655 ?
C2A W1 C2A 90.7(8) 2_655 . ?
C2A W1 C4 78.1(4) 2_655 2_655 ?
C2A W1 C4 76.0(5) 2_655 . ?
C2A W1 C4 76.0(5) . 2_655 ?
C2A W1 C4 78.1(4) . . ?
C3A W1 C1 67.1(5) 2_655 2_655 ?
C3A W1 C1 70.2(5) . 2_655 ?
C3A W1 C2 89.0(5) . 2_655 ?
C3A W1 C2 147.2(7) 2_655 2_655 ?
C3A W1 C2A 159.1(6) . . ?
C3A W1 C2A 74.9(5) . 2_655 ?
C3A W1 C2A 159.1(6) 2_655 2_655 ?
C3A W1 C2A 74.9(5) 2_655 . ?
C3A W1 C3A 122.8(8) . 2_655 ?
C3A W1 C4 86.1(3) 2_655 . ?
C3A W1 C4 86.1(3) . 2_655 ?
C3A W1 C4 111.9(3) . . ?
C3A W1 C4 111.9(3) 2_655 2_655 ?
C4 W1 C1 68.8(3) . 2_655 ?
C4 W1 C1 68.8(3) 2_655 . ?
C4 W1 C1 147.5(4) 2_655 2_655 ?
C4 W1 C1 147.5(4) . . ?
C4 W1 C2 75.1(5) 2_655 2_655 ?
C4 W1 C2 73.2(5) 2_655 . ?
C4 W1 C2 73.2(5) . 2_655 ?
C4 W1 C2 75.1(5) . . ?
C4 W1 C4 142.9(3) . 2_655 ?
N3 C3 W1 175.3(15) . . ?
H8A O8 H8B 109.3 . . ?
H7A O7 H7B 105(6) . . ?
H6B O6 H6C 104.4 . . ?
H9A O9 H9B 109.4 . . ?

loop_
_geom_bond_atom_site_label_1
_geom_bond_atom_site_label_2
_geom_bond_distance
_geom_bond_site_symmetry_2
_geom_bond_publ_flag
C1 N1 1.191(12) . ?
C1 W1 2.177(10) . ?
C1A N1A 1.18(3) . ?
C1A W1 2.07(2) . ?
C2 N2 1.165(19) . ?
C2 W1 2.168(16) . ?
C2A N2A 1.138(16) . ?
C2A W1 2.135(14) . ?
C3A N3A 1.158(14) . ?
C3A W1 2.128(11) . ?
C4 N4 1.143(7) . ?
C4 W1 2.156(6) . ?
C5 H5 0.9500 . ?
C5 C9 1.406(6) . ?
C5 N5 1.324(6) . ?
C6 H6 0.9500 . ?
C6 C7 1.383(7) . ?
C6 N5 1.342(7) . ?
C7 H7 0.9500 . ?
C7 C8 1.376(7) . ?
C8 H8 0.9500 . ?
C8 C9 1.382(7) . ?
C9 C10 1.492(7) . ?
C10 N6 1.348(6) . ?
C10 O1 1.238(6) . ?
C11 C12 1.496(7) . ?
C11 C13 1.475(7) . ?
C11 N7 1.286(6) . ?
C12 H12A 0.9800 . ?
C12 H12B 0.9800 . ?
C12 H12C 0.9800 . ?
C13 C14 1.386(7) . ?
C13 N8 1.352(7) . ?
C14 H14 0.9500 . ?
C14 C15 1.390(8) . ?
C15 H15 0.9500 . ?
C15 C16 1.370(8) . ?
C16 H16 0.9500 . ?
C16 C17 1.403(7) . ?
C17 C18 1.479(7) . ?
C17 N8 1.345(6) . ?
C18 C19 1.494(7) . ?
C18 N9 1.287(6) . ?
C19 H19A 0.9800 . ?
C19 H19B 0.9800 . ?
C19 H19C 0.9800 . ?
C20 C21 1.482(7) . ?
C20 N10 1.334(6) . ?
C20 O3 1.273(6) . ?
C21 C22 1.389(7) . ?
C21 C25 1.397(7) . ?
C22 H22 0.9500 . ?
C22 C23 1.390(7) . ?
C23 H23 0.9500 . ?
C23 C24 1.388(7) . ?
C24 H24 0.9500 . ?
C24 N11 1.337(7) . ?
C25 H25 0.9500 . ?
C25 N11 1.334(7) . ?
Dy1 N4 2.482(5) . ?
Dy1 N7 2.596(4) . ?
Dy1 N8 2.575(4) . ?
Dy1 N9 2.529(4) . ?
Dy1 O1 2.475(3) . ?
Dy1 O2 2.404(3) . ?
Dy1 O3 2.345(3) . ?
Dy1 O4 2.405(3) . ?
Dy1 O5 2.339(3) . ?
N6 H6A 0.8800 . ?
N6 N7 1.377(5) . ?
N9 N10 1.392(6) . ?
O2 H2A 0.9116 . ?
O2 H2B 0.9145 . ?
O4 H4A 0.8644 . ?
O4 H4B 0.8688 . ?
O5 H5A 0.8501 . ?
O5 H5B 0.8506 . ?
C3 N3 1.166(17) . ?
O8 H8A 0.8498 . ?
O8 H8B 0.8520 . ?
O7 H7A 0.844(9) . ?
O7 H7B 0.907(10) . ?
O6 H6B 0.8513 . ?
O6 H6C 0.8502 . ?
O9 H9A 0.8502 . ?
O9 H9B 0.8510 . ?

loop_
_geom_torsion_atom_site_label_1
_geom_torsion_atom_site_label_2
_geom_torsion_atom_site_label_3
_geom_torsion_atom_site_label_4
_geom_torsion
_geom_torsion_site_symmetry_1
_geom_torsion_site_symmetry_2
_geom_torsion_site_symmetry_3
_geom_torsion_site_symmetry_4
_geom_torsion_publ_flag
C5 C9 C10 N6 -14.3(7) . . . . ?
C5 C9 C10 O1 162.6(5) . . . . ?
C6 C7 C8 C9 2.3(7) . . . . ?
C7 C6 N5 C5 1.7(8) . . . . ?
C7 C8 C9 C5 -0.2(7) . . . . ?
C7 C8 C9 C10 177.9(4) . . . . ?
C8 C9 C10 N6 167.7(4) . . . . ?
C8 C9 C10 O1 -15.4(7) . . . . ?
C9 C5 N5 C6 0.6(8) . . . . ?
C9 C10 N6 N7 176.9(4) . . . . ?
C9 C10 O1 Dy1 171.8(3) . . . . ?
C10 N6 N7 C11 -177.8(4) . . . . ?
C10 N6 N7 Dy1 10.2(5) . . . . ?
C11 C13 C14 C15 175.6(5) . . . . ?
C11 C13 N8 C17 -171.3(4) . . . . ?
C11 C13 N8 Dy1 22.2(6) . . . . ?
C12 C11 C13 C14 -11.2(8) . . . . ?
C12 C11 C13 N8 167.1(5) . . . . ?
C12 C11 N7 Dy1 176.6(4) . . . . ?
C12 C11 N7 N6 5.3(8) . . . . ?
C13 C11 N7 Dy1 -6.2(6) . . . . ?
C13 C11 N7 N6 -177.5(4) . . . . ?
C13 C14 C15 C16 -3.3(8) . . . . ?
C14 C13 N8 C17 7.0(7) . . . . ?
C14 C13 N8 Dy1 -159.5(4) . . . . ?
C14 C15 C16 C17 4.7(8) . . . . ?
C15 C16 C17 C18 -178.8(5) . . . . ?
C15 C16 C17 N8 -0.3(8) . . . . ?
C16 C17 C18 C19 3.0(7) . . . . ?
C16 C17 C18 N9 -175.9(5) . . . . ?
C16 C17 N8 C13 -5.5(7) . . . . ?
C16 C17 N8 Dy1 161.3(4) . . . . ?
C17 C18 N9 Dy1 12.6(6) . . . . ?
C17 C18 N9 N10 177.6(4) . . . . ?
C18 C17 N8 C13 173.1(4) . . . . ?
C18 C17 N8 Dy1 -20.1(5) . . . . ?
C18 N9 N10 C20 -171.3(4) . . . . ?
C19 C18 N9 Dy1 -166.3(4) . . . . ?
C19 C18 N9 N10 -1.3(7) . . . . ?
C20 C21 C22 C23 179.7(4) . . . . ?
C20 C21 C25 N11 -177.7(4) . . . . ?
C21 C20 N10 N9 176.1(4) . . . . ?
C21 C20 O3 Dy1 -168.2(3) . . . . ?
C21 C22 C23 C24 -2.3(8) . . . . ?
C21 C25 N11 C24 -1.7(7) . . . . ?
C22 C21 C25 N11 -0.4(7) . . . . ?
C22 C23 C24 N11 0.2(8) . . . . ?
C23 C24 N11 C25 1.8(7) . . . . ?
C25 C21 C22 C23 2.4(7) . . . . ?
Dy1 N9 N10 C20 -5.2(5) . . . . ?
N5 C5 C9 C8 -1.3(8) . . . . ?
N5 C5 C9 C10 -179.3(5) . . . . ?
N5 C6 C7 C8 -3.2(8) . . . . ?
N6 C10 O1 Dy1 -11.4(6) . . . . ?
N7 C11 C13 C14 171.5(5) . . . . ?
N7 C11 C13 N8 -10.2(7) . . . . ?
N8 C13 C14 C15 -2.6(8) . . . . ?
N8 C17 C18 C19 -175.5(5) . . . . ?
N8 C17 C18 N9 5.5(6) . . . . ?
N10 C20 C21 C22 152.1(5) . . . . ?
N10 C20 C21 C25 -30.7(6) . . . . ?
N10 C20 O3 Dy1 11.1(6) . . . . ?
O1 C10 N6 N7 0.0(7) . . . . ?
O3 C20 C21 C22 -28.5(7) . . . . ?
O3 C20 C21 C25 148.7(5) . . . . ?
O3 C20 N10 N9 -3.3(7) . . . . ?
